data_7001190
loop_
_publ_author_name
'Ghosh, Shishir'
'Kabir, Shariff E.'
'Pervin, Salina'
'Raha, Arun K.'
'Golzar Hossain, G. M.'
'Haworth, Daniel T.'
'Lindeman, Sergey V.'
'Bennett, Dennis W.'
'Siddiquee, Tasneem A.'
'Salassa, Luca'
'Roesky, Herbert W.'

_publ_section_title
;
 Tetranuclear group 7/8 mixed-metal and open trinuclear group 7 metal
 carbonyl clusters bearing bridging 2-mercapto-1-methylimidazole
 ligands
;
_journal_issue 18
_journal_name_full 'Dalton Transactions'
_journal_page_first 3510
_journal_page_last 3518
_journal_paper_doi 10.1039/b819226j
_journal_year 2009
_chemical_formula_sum 'C17 H5 N2 O13 Re Ru3 S'
_chemical_formula_weight 966.70
_chemical_name_systematic
;
?
;
_space_group_IT_number 14
_symmetry_cell_setting monoclinic
_symmetry_space_group_name_Hall '-P 2yn'
_symmetry_space_group_name_H-M 'P 1 21/n 1'
_atom_sites_solution_hydrogens difmap
_atom_sites_solution_primary direct
_atom_sites_solution_secondary difmap
_audit_creation_method SHELXL-97
_cell_angle_alpha 90.00
_cell_angle_beta 91.2530(10)
_cell_angle_gamma 90.00
_cell_formula_units_Z 4
_cell_length_a 8.73510(10)
_cell_length_b 17.1338(3)
_cell_length_c 16.4842(2)
_cell_measurement_reflns_used 5876
_cell_measurement_temperature 100(2)
_cell_measurement_theta_max 65
_cell_measurement_theta_min 3
_cell_volume 2466.53(6)
_computing_cell_refinement 'SAINT v7.23A (Bruker, 2005)'
_computing_data_collection 'APEX2 v2.0-2 (Bruker, 2005)'
_computing_data_reduction 'SADABS-2004/1 (Bruker, 2005)'
_computing_molecular_graphics 'XP v5.1 (Bruker, 1998)'
_computing_publication_material 'XCIF v6.12 (Bruker, 2001)'
_computing_structure_refinement 'SHELXL-97 v.97-2 (Sheldrick, 1993-1997)'
_computing_structure_solution 'XS/SHELXTL v6.12 (Bruker, 2001)'
_diffrn_ambient_temperature 100(2)
_diffrn_measured_fraction_theta_full 0.963
_diffrn_measured_fraction_theta_max 0.963
_diffrn_measurement_device_type 'Bruker APEX2 CCD detector'
_diffrn_measurement_method '\w scans'
_diffrn_radiation_monochromator graphite
_diffrn_radiation_source 'fine-focus sealed tube'
_diffrn_radiation_type CuK\a
_diffrn_radiation_wavelength 1.54178
_diffrn_reflns_av_R_equivalents 0.0314
_diffrn_reflns_av_sigmaI/netI 0.0209
_diffrn_reflns_limit_h_max 10
_diffrn_reflns_limit_h_min -10
_diffrn_reflns_limit_k_max 19
_diffrn_reflns_limit_k_min 0
_diffrn_reflns_limit_l_max 19
_diffrn_reflns_limit_l_min 0
_diffrn_reflns_number 20686
_diffrn_reflns_theta_full 67.47
_diffrn_reflns_theta_max 67.47
_diffrn_reflns_theta_min 5.16
_exptl_absorpt_coefficient_mu 25.380
_exptl_absorpt_correction_T_max 0.0806
_exptl_absorpt_correction_T_min 0.0408
_exptl_absorpt_correction_type numerical
_exptl_absorpt_process_details
;
Numerical (based on real shape of the crystal) absorption
correction followed by:
SADABS. Program for empirical absorption correction of
area-detector data. University of Goetingen. Germany.
Sheldrick, G. M. 1996
;
_exptl_crystal_colour 'dark purple'
_exptl_crystal_density_diffrn 2.603
_exptl_crystal_density_method 'not measured'
_exptl_crystal_description block
_exptl_crystal_F_000 1792
_exptl_crystal_size_max 0.35
_exptl_crystal_size_mid 0.24
_exptl_crystal_size_min 0.20
_refine_diff_density_max 0.795
_refine_diff_density_min -0.487
_refine_diff_density_rms 0.111
_refine_ls_extinction_coef 0.000469(15)
_refine_ls_extinction_expression Fc^*^=kFc[1+0.001xFc^2^\l^3^/sin(2\q)]^-1/4^
_refine_ls_extinction_method SHELXL
_refine_ls_goodness_of_fit_ref 1.064
_refine_ls_hydrogen_treatment refxyz
_refine_ls_matrix_type full
_refine_ls_number_parameters 350
_refine_ls_number_reflns 4288
_refine_ls_number_restraints 0
_refine_ls_restrained_S_all 1.064
_refine_ls_R_factor_all 0.0214
_refine_ls_R_factor_gt 0.0201
_refine_ls_shift/su_max 0.003
_refine_ls_shift/su_mean 0.000
_refine_ls_structure_factor_coef Fsqd
_refine_ls_weighting_details 'calc w=1/[\s^2^(Fo^2^)+(0.0290P)^2^+3.9451P] where P=(Fo^2^+2Fc^2^)/3'
_refine_ls_weighting_scheme calc
_refine_ls_wR_factor_gt 0.0502
_refine_ls_wR_factor_ref 0.0509
_reflns_number_gt 4149
_reflns_number_total 4288
_reflns_threshold_expression >2sigma(I)
_cod_data_source_file b819226j.txt
_cod_data_source_block dth_ya
_cod_original_sg_symbol_H-M 'P 21/n'
_cod_database_code 7001190

loop_
_symmetry_equiv_pos_as_xyz
'x, y, z'
'-x+1/2, y+1/2, -z+1/2'
'-x, -y, -z'
'x-1/2, -y-1/2, z-1/2'

loop_
_atom_site_label
_atom_site_type_symbol
_atom_site_fract_x
_atom_site_fract_y
_atom_site_fract_z
_atom_site_U_iso_or_equiv
_atom_site_adp_type
_atom_site_occupancy
_atom_site_symmetry_multiplicity
_atom_site_calc_flag
_atom_site_refinement_flags
_atom_site_disorder_assembly
_atom_site_disorder_group
Re1 Re -0.864626(18) 0.597120(9) 0.843643(9) 0.00999(7) Uani 1 1 d . . .
Ru1 Ru -0.85095(3) 0.557974(15) 0.672369(16) 0.00862(8) Uani 1 1 d . . .
Ru2 Ru -0.66412(3) 0.678162(15) 0.730623(17) 0.00953(8) Uani 1 1 d . . .
Ru3 Ru -0.75879(3) 0.677383(16) 0.565168(17) 0.01132(8) Uani 1 1 d . . .
S1 S -0.58168(10) 0.54808(5) 0.70019(5) 0.01119(18) Uani 1 1 d . . .
N1 N -0.6735(3) 0.51605(18) 0.85467(19) 0.0119(6) Uani 1 1 d . . .
N2 N -0.4623(4) 0.45420(18) 0.82158(19) 0.0131(6) Uani 1 1 d . . .
O1 O -1.1250(3) 0.71585(18) 0.81703(18) 0.0239(7) Uani 1 1 d . . .
O2 O -1.1050(3) 0.49418(17) 0.92301(17) 0.0206(6) Uani 1 1 d . . .
O3 O -0.8005(3) 0.67322(17) 1.00861(18) 0.0235(7) Uani 1 1 d . . .
O4 O -1.1909(3) 0.59709(16) 0.66115(18) 0.0194(6) Uani 1 1 d . . .
O5 O -0.8464(3) 0.46146(19) 0.51584(17) 0.0239(7) Uani 1 1 d . . .
O6 O -0.9429(3) 0.41241(16) 0.76538(17) 0.0177(6) Uani 1 1 d . . .
O7 O -0.8471(3) 0.82485(16) 0.7650(2) 0.0249(7) Uani 1 1 d . . .
O8 O -0.3822(3) 0.76669(17) 0.67101(18) 0.0211(6) Uani 1 1 d . . .
O9 O -0.5086(4) 0.68359(18) 0.89754(18) 0.0253(7) Uani 1 1 d . . .
O10 O -1.0529(3) 0.75481(17) 0.62472(19) 0.0239(7) Uani 1 1 d . . .
O11 O -0.8942(4) 0.6357(2) 0.3980(2) 0.0354(8) Uani 1 1 d . . .
O12 O -0.6447(4) 0.83878(18) 0.5158(2) 0.0276(7) Uani 1 1 d . . .
O13 O -0.4605(4) 0.5931(2) 0.5176(2) 0.0342(8) Uani 1 1 d . . .
C1 C -1.0268(5) 0.6716(2) 0.8254(2) 0.0164(8) Uani 1 1 d . . .
C2 C -1.0116(4) 0.5322(2) 0.8945(2) 0.0146(8) Uani 1 1 d . . .
C3 C -0.8268(4) 0.6434(2) 0.9471(2) 0.0143(8) Uani 1 1 d . . .
C4 C -1.0626(5) 0.5857(2) 0.6638(2) 0.0136(8) Uani 1 1 d . . .
C5 C -0.8474(4) 0.4999(2) 0.5723(2) 0.0157(8) Uani 1 1 d . . .
C6 C -0.9069(4) 0.4701(2) 0.7383(2) 0.0131(8) Uani 1 1 d . . .
C7 C -0.7814(4) 0.7695(2) 0.7499(2) 0.0165(8) Uani 1 1 d . . .
C8 C -0.4885(4) 0.7340(2) 0.6899(2) 0.0147(8) Uani 1 1 d . . .
C9 C -0.5783(4) 0.6777(2) 0.8389(2) 0.0143(8) Uani 1 1 d . . .
C10 C -0.9445(5) 0.7233(2) 0.6058(2) 0.0171(8) Uani 1 1 d . . .
C11 C -0.8478(5) 0.6511(2) 0.4604(3) 0.0217(9) Uani 1 1 d . . .
C12 C -0.6838(4) 0.7779(2) 0.5335(2) 0.0169(8) Uani 1 1 d . . .
C13 C -0.5670(5) 0.6218(2) 0.5387(2) 0.0185(8) Uani 1 1 d . . .
C14 C -0.5730(4) 0.5039(2) 0.7964(2) 0.0109(7) Uani 1 1 d . . .
C15 C -0.6234(5) 0.4717(2) 0.9198(2) 0.0153(8) Uani 1 1 d . . .
H15 H -0.664(6) 0.473(3) 0.963(3) 0.018 Uiso 1 1 d . . .
C16 C -0.4932(5) 0.4337(2) 0.8996(2) 0.0178(8) Uani 1 1 d . . .
H16 H -0.436(6) 0.404(3) 0.925(3) 0.021 Uiso 1 1 d . . .
C17 C -0.3356(5) 0.4234(3) 0.7736(3) 0.0185(8) Uani 1 1 d . . .
H17A H -0.295(6) 0.470(3) 0.735(3) 0.028 Uiso 1 1 d . . .
H17B H -0.252(6) 0.409(3) 0.810(3) 0.028 Uiso 1 1 d . . .
H17C H -0.381(6) 0.385(3) 0.742(3) 0.028 Uiso 1 1 d . . .

loop_
_atom_site_aniso_label
_atom_site_aniso_U_11
_atom_site_aniso_U_22
_atom_site_aniso_U_33
_atom_site_aniso_U_23
_atom_site_aniso_U_13
_atom_site_aniso_U_12
Re1 0.00834(10) 0.01229(10) 0.00942(10) 0.00047(5) 0.00245(6) 0.00085(6)
Ru1 0.00650(14) 0.01022(15) 0.00920(14) 0.00020(9) 0.00143(10) -0.00056(9)
Ru2 0.00703(14) 0.00928(15) 0.01236(15) 0.00092(10) 0.00180(11) -0.00092(9)
Ru3 0.00830(14) 0.01453(16) 0.01124(15) 0.00370(10) 0.00275(11) 0.00001(10)
S1 0.0089(4) 0.0119(4) 0.0130(4) -0.0003(3) 0.0028(3) 0.0012(3)
N1 0.0094(15) 0.0132(16) 0.0131(16) -0.0009(12) -0.0003(12) 0.0024(12)
N2 0.0116(16) 0.0098(15) 0.0180(17) -0.0011(12) -0.0022(13) 0.0016(12)
O1 0.0184(15) 0.0274(17) 0.0260(16) 0.0066(12) 0.0041(12) 0.0123(13)
O2 0.0203(15) 0.0244(15) 0.0174(14) 0.0004(11) 0.0062(12) -0.0072(12)
O3 0.0202(15) 0.0296(17) 0.0207(16) -0.0102(12) -0.0006(12) -0.0005(12)
O4 0.0083(15) 0.0247(16) 0.0253(16) 0.0002(11) 0.0023(11) -0.0021(11)
O5 0.0195(15) 0.0348(17) 0.0174(15) -0.0144(13) 0.0001(12) 0.0035(12)
O6 0.0193(15) 0.0135(15) 0.0205(15) 0.0036(11) 0.0052(12) -0.0022(11)
O7 0.0154(15) 0.0154(15) 0.044(2) -0.0010(13) 0.0073(14) 0.0023(12)
O8 0.0151(15) 0.0222(16) 0.0262(16) 0.0028(12) 0.0063(12) -0.0059(12)
O9 0.0236(16) 0.0343(18) 0.0178(16) -0.0007(12) -0.0024(13) -0.0103(13)
O10 0.0168(15) 0.0213(16) 0.0340(17) 0.0083(12) 0.0083(13) 0.0032(12)
O11 0.045(2) 0.041(2) 0.0203(18) 0.0006(14) -0.0078(15) -0.0101(16)
O12 0.0251(17) 0.0203(17) 0.0380(19) 0.0079(13) 0.0135(14) -0.0009(13)
O13 0.0256(19) 0.044(2) 0.0339(19) 0.0037(15) 0.0128(15) 0.0153(15)
C1 0.016(2) 0.024(2) 0.0100(18) -0.0008(15) 0.0050(15) -0.0028(17)
C2 0.016(2) 0.017(2) 0.0105(18) -0.0019(14) 0.0005(15) 0.0038(16)
C3 0.0087(18) 0.020(2) 0.015(2) 0.0007(15) 0.0010(15) 0.0037(15)
C4 0.017(2) 0.0103(18) 0.0137(19) -0.0006(14) 0.0023(15) -0.0053(14)
C5 0.0077(18) 0.022(2) 0.018(2) -0.0002(16) -0.0003(15) 0.0028(14)
C6 0.0077(17) 0.017(2) 0.0149(18) -0.0019(15) -0.0020(14) 0.0032(14)
C7 0.0102(18) 0.018(2) 0.021(2) 0.0031(15) 0.0012(15) -0.0037(16)
C8 0.015(2) 0.0139(19) 0.0156(19) 0.0001(14) 0.0013(16) 0.0023(15)
C9 0.0143(19) 0.0138(19) 0.015(2) 0.0007(14) 0.0014(17) -0.0032(14)
C10 0.016(2) 0.016(2) 0.019(2) 0.0068(15) 0.0040(16) -0.0019(16)
C11 0.022(2) 0.023(2) 0.020(2) 0.0048(17) 0.0046(18) -0.0018(17)
C12 0.0114(19) 0.021(2) 0.019(2) 0.0032(15) 0.0070(16) 0.0012(16)
C13 0.018(2) 0.024(2) 0.0133(19) 0.0028(16) 0.0009(16) 0.0015(17)
C14 0.0079(17) 0.0094(18) 0.0153(19) 0.0009(13) -0.0005(14) -0.0001(13)
C15 0.021(2) 0.0122(19) 0.0132(19) 0.0021(14) -0.0015(16) -0.0007(15)
C16 0.020(2) 0.014(2) 0.019(2) 0.0020(15) -0.0082(17) 0.0002(16)
C17 0.0093(19) 0.019(2) 0.028(2) -0.0024(17) 0.0008(17) 0.0027(15)

loop_
_atom_type_symbol
_atom_type_description
_atom_type_scat_dispersion_real
_atom_type_scat_dispersion_imag
_atom_type_scat_source
C C 0.0181 0.0091 'International Tables Vol C Tables 4.2.6.8 and 6.1.1.4'
H H 0.0000 0.0000 'International Tables Vol C Tables 4.2.6.8 and 6.1.1.4'
N N 0.0311 0.0180 'International Tables Vol C Tables 4.2.6.8 and 6.1.1.4'
O O 0.0492 0.0322 'International Tables Vol C Tables 4.2.6.8 and 6.1.1.4'
S S 0.3331 0.5567 'International Tables Vol C Tables 4.2.6.8 and 6.1.1.4'
Ru Ru 0.0552 3.2960 'International Tables Vol C Tables 4.2.6.8 and 6.1.1.4'
Re Re -5.2083 5.8923 'International Tables Vol C Tables 4.2.6.8 and 6.1.1.4'

loop_
_geom_angle_atom_site_label_1
_geom_angle_atom_site_label_2
_geom_angle_atom_site_label_3
_geom_angle
_geom_angle_site_symmetry_1
_geom_angle_site_symmetry_3
_geom_angle_publ_flag
C3 Re1 C2 87.40(16) . . ?
C3 Re1 C1 88.64(16) . . ?
C2 Re1 C1 87.43(16) . . ?
C3 Re1 N1 94.21(14) . . ?
C2 Re1 N1 96.53(14) . . ?
C1 Re1 N1 175.21(14) . . ?
C3 Re1 Ru1 163.02(12) . . ?
C2 Re1 Ru1 109.56(11) . . ?
C1 Re1 Ru1 92.69(11) . . ?
N1 Re1 Ru1 83.46(8) . . ?
C3 Re1 Ru2 106.09(12) . . ?
C2 Re1 Ru2 166.48(11) . . ?
C1 Re1 Ru2 91.97(11) . . ?
N1 Re1 Ru2 83.54(8) . . ?
Ru1 Re1 Ru2 56.957(8) . . ?
C4 Ru1 C6 88.79(15) . . ?
C4 Ru1 C5 95.64(16) . . ?
C6 Ru1 C5 95.13(16) . . ?
C4 Ru1 S1 167.75(11) . . ?
C6 Ru1 S1 95.56(11) . . ?
C5 Ru1 S1 95.36(11) . . ?
C4 Ru1 Ru2 113.61(11) . . ?
C6 Ru1 Ru2 122.49(11) . . ?
C5 Ru1 Ru2 131.02(11) . . ?
S1 Ru1 Ru2 54.56(2) . . ?
C4 Ru1 Ru3 93.55(11) . . ?
C6 Ru1 Ru3 174.87(11) . . ?
C5 Ru1 Ru3 80.11(12) . . ?
S1 Ru1 Ru3 83.06(2) . . ?
Ru2 Ru1 Ru3 60.564(10) . . ?
C4 Ru1 Re1 87.39(11) . . ?
C6 Ru1 Re1 67.40(11) . . ?
C5 Ru1 Re1 162.25(12) . . ?
S1 Ru1 Re1 83.76(2) . . ?
Ru2 Ru1 Re1 62.015(9) . . ?
Ru3 Ru1 Re1 117.237(11) . . ?
C7 Ru2 C9 92.78(17) . . ?
C7 Ru2 C8 94.87(16) . . ?
C9 Ru2 C8 91.62(16) . . ?
C7 Ru2 S1 164.85(12) . . ?
C9 Ru2 S1 94.47(11) . . ?
C8 Ru2 S1 98.20(11) . . ?
C7 Ru2 Ru1 110.63(12) . . ?
C9 Ru2 Ru1 122.09(11) . . ?
C8 Ru2 Ru1 134.99(11) . . ?
S1 Ru2 Ru1 54.35(2) . . ?
C7 Ru2 Ru3 91.02(12) . . ?
C9 Ru2 Ru3 173.99(12) . . ?
C8 Ru2 Ru3 83.42(11) . . ?
S1 Ru2 Ru3 82.93(2) . . ?
Ru1 Ru2 Ru3 60.530(10) . . ?
C7 Ru2 Re1 87.25(11) . . ?
C9 Ru2 Re1 68.54(11) . . ?
C8 Ru2 Re1 160.15(12) . . ?
S1 Ru2 Re1 83.06(2) . . ?
Ru1 Ru2 Re1 61.029(8) . . ?
Ru3 Ru2 Re1 116.319(11) . . ?
C12 Ru3 C11 95.70(18) . . ?
C12 Ru3 C10 91.32(16) . . ?
C11 Ru3 C10 94.62(18) . . ?
C12 Ru3 C13 94.38(16) . . ?
C11 Ru3 C13 90.94(17) . . ?
C10 Ru3 C13 171.61(16) . . ?
C12 Ru3 Ru1 157.16(12) . . ?
C11 Ru3 Ru1 105.95(12) . . ?
C10 Ru3 Ru1 79.96(11) . . ?
C13 Ru3 Ru1 92.48(12) . . ?
C12 Ru3 Ru2 99.42(12) . . ?
C11 Ru3 Ru2 164.83(12) . . ?
C10 Ru3 Ru2 83.91(12) . . ?
C13 Ru3 Ru2 89.08(11) . . ?
Ru1 Ru3 Ru2 58.906(9) . . ?
C14 S1 Ru1 103.09(12) . . ?
C14 S1 Ru2 102.62(12) . . ?
Ru1 S1 Ru2 71.09(3) . . ?
C14 N1 C15 105.8(3) . . ?
C14 N1 Re1 123.8(2) . . ?
C15 N1 Re1 130.3(3) . . ?
C14 N2 C16 107.3(3) . . ?
C14 N2 C17 127.2(3) . . ?
C16 N2 C17 125.5(3) . . ?
O1 C1 Re1 177.8(3) . . ?
O2 C2 Re1 177.2(3) . . ?
O3 C3 Re1 177.7(4) . . ?
O4 C4 Ru1 175.0(3) . . ?
O5 C5 Ru1 175.7(4) . . ?
O6 C6 Ru1 168.8(3) . . ?
O7 C7 Ru2 176.4(4) . . ?
O8 C8 Ru2 175.6(3) . . ?
O9 C9 Ru2 169.0(3) . . ?
O10 C10 Ru3 174.3(3) . . ?
O11 C11 Ru3 177.3(4) . . ?
O12 C12 Ru3 177.3(3) . . ?
O13 C13 Ru3 174.3(4) . . ?
N1 C14 N2 110.9(3) . . ?
N1 C14 S1 124.6(3) . . ?
N2 C14 S1 124.5(3) . . ?
C16 C15 N1 109.0(4) . . ?
C16 C15 H15 128(4) . . ?
N1 C15 H15 122(4) . . ?
C15 C16 N2 107.0(4) . . ?
C15 C16 H16 133(4) . . ?
N2 C16 H16 120(4) . . ?
N2 C17 H17A 108(3) . . ?
N2 C17 H17B 109(3) . . ?
H17A C17 H17B 108(4) . . ?
N2 C17 H17C 104(3) . . ?
H17A C17 H17C 109(4) . . ?
H17B C17 H17C 119(4) . . ?

loop_
_geom_bond_atom_site_label_1
_geom_bond_atom_site_label_2
_geom_bond_distance
_geom_bond_site_symmetry_2
_geom_bond_publ_flag
Re1 C3 1.903(4) . ?
Re1 C2 1.907(4) . ?
Re1 C1 1.926(4) . ?
Re1 N1 2.177(3) . ?
Re1 Ru1 2.9069(3) . ?
Re1 Ru2 2.9342(3) . ?
Ru1 C4 1.911(4) . ?
Ru1 C6 1.926(4) . ?
Ru1 C5 1.927(4) . ?
Ru1 S1 2.3926(9) . ?
Ru1 Ru2 2.7853(4) . ?
Ru1 Ru3 2.8318(4) . ?
Ru2 C7 1.901(4) . ?
Ru2 C9 1.921(4) . ?
Ru2 C8 1.941(4) . ?
Ru2 S1 2.3987(9) . ?
Ru2 Ru3 2.8327(4) . ?
Ru3 C12 1.920(4) . ?
Ru3 C11 1.931(4) . ?
Ru3 C10 1.936(4) . ?
Ru3 C13 1.984(4) . ?
S1 C14 1.757(4) . ?
N1 C14 1.332(5) . ?
N1 C15 1.379(5) . ?
N2 C14 1.348(5) . ?
N2 C16 1.366(5) . ?
N2 C17 1.471(5) . ?
O1 C1 1.150(5) . ?
O2 C2 1.152(5) . ?
O3 C3 1.154(5) . ?
O4 C4 1.137(5) . ?
O5 C5 1.140(5) . ?
O6 C6 1.132(5) . ?
O7 C7 1.139(5) . ?
O8 C8 1.133(5) . ?
O9 C9 1.136(5) . ?
O10 C10 1.139(5) . ?
O11 C11 1.129(5) . ?
O12 C12 1.137(5) . ?
O13 C13 1.115(5) . ?
C15 C16 1.358(6) . ?
C15 H15 0.79(5) . ?
C16 H16 0.82(5) . ?
C17 H17A 1.09(5) . ?
C17 H17B 0.97(6) . ?
C17 H17C 0.93(5) . ?

loop_
_geom_torsion_atom_site_label_1
_geom_torsion_atom_site_label_2
_geom_torsion_atom_site_label_3
_geom_torsion_atom_site_label_4
_geom_torsion
_geom_torsion_site_symmetry_1
_geom_torsion_site_symmetry_2
_geom_torsion_site_symmetry_3
_geom_torsion_site_symmetry_4
_geom_torsion_publ_flag
C3 Re1 Ru1 C4 -122.1(4) . . . . ?
C2 Re1 Ru1 C4 60.26(16) . . . . ?
C1 Re1 Ru1 C4 -27.97(16) . . . . ?
N1 Re1 Ru1 C4 154.90(14) . . . . ?
Ru2 Re1 Ru1 C4 -118.57(11) . . . . ?
C3 Re1 Ru1 C6 148.1(4) . . . . ?
C2 Re1 Ru1 C6 -29.52(17) . . . . ?
C1 Re1 Ru1 C6 -117.74(16) . . . . ?
N1 Re1 Ru1 C6 65.12(14) . . . . ?
Ru2 Re1 Ru1 C6 151.65(12) . . . . ?
C3 Re1 Ru1 C5 137.5(5) . . . . ?
C2 Re1 Ru1 C5 -40.1(4) . . . . ?
C1 Re1 Ru1 C5 -128.4(4) . . . . ?
N1 Re1 Ru1 C5 54.5(4) . . . . ?
Ru2 Re1 Ru1 C5 141.0(4) . . . . ?
C3 Re1 Ru1 S1 49.4(4) . . . . ?
C2 Re1 Ru1 S1 -128.21(12) . . . . ?
C1 Re1 Ru1 S1 143.56(12) . . . . ?
N1 Re1 Ru1 S1 -33.58(8) . . . . ?
Ru2 Re1 Ru1 S1 52.96(2) . . . . ?
C3 Re1 Ru1 Ru2 -3.6(4) . . . . ?
C2 Re1 Ru1 Ru2 178.83(12) . . . . ?
C1 Re1 Ru1 Ru2 90.60(12) . . . . ?
N1 Re1 Ru1 Ru2 -86.53(8) . . . . ?
C3 Re1 Ru1 Ru3 -29.5(4) . . . . ?
C2 Re1 Ru1 Ru3 152.92(12) . . . . ?
C1 Re1 Ru1 Ru3 64.69(12) . . . . ?
N1 Re1 Ru1 Ru3 -112.45(8) . . . . ?
Ru2 Re1 Ru1 Ru3 -25.913(11) . . . . ?
C4 Ru1 Ru2 C7 -1.28(18) . . . . ?
C6 Ru1 Ru2 C7 -105.82(18) . . . . ?
C5 Ru1 Ru2 C7 120.2(2) . . . . ?
S1 Ru1 Ru2 C7 -177.64(13) . . . . ?
Ru3 Ru1 Ru2 C7 78.99(13) . . . . ?
Re1 Ru1 Ru2 C7 -74.51(13) . . . . ?
C4 Ru1 Ru2 C9 106.02(19) . . . . ?
C6 Ru1 Ru2 C9 1.48(19) . . . . ?
C5 Ru1 Ru2 C9 -132.5(2) . . . . ?
S1 Ru1 Ru2 C9 -70.34(14) . . . . ?
Ru3 Ru1 Ru2 C9 -173.71(14) . . . . ?
Re1 Ru1 Ru2 C9 32.79(14) . . . . ?
C4 Ru1 Ru2 C8 -121.6(2) . . . . ?
C6 Ru1 Ru2 C8 133.9(2) . . . . ?
C5 Ru1 Ru2 C8 -0.1(2) . . . . ?
S1 Ru1 Ru2 C8 62.05(16) . . . . ?
Ru3 Ru1 Ru2 C8 -41.33(16) . . . . ?
Re1 Ru1 Ru2 C8 165.17(16) . . . . ?
C4 Ru1 Ru2 S1 176.35(13) . . . . ?
C6 Ru1 Ru2 S1 71.81(13) . . . . ?
C5 Ru1 Ru2 S1 -62.16(15) . . . . ?
Ru3 Ru1 Ru2 S1 -103.37(3) . . . . ?
Re1 Ru1 Ru2 S1 103.12(3) . . . . ?
C4 Ru1 Ru2 Ru3 -80.27(12) . . . . ?
C6 Ru1 Ru2 Ru3 175.19(13) . . . . ?
C5 Ru1 Ru2 Ru3 41.22(15) . . . . ?
S1 Ru1 Ru2 Ru3 103.37(3) . . . . ?
Re1 Ru1 Ru2 Ru3 -153.503(11) . . . . ?
C4 Ru1 Ru2 Re1 73.23(12) . . . . ?
C6 Ru1 Ru2 Re1 -31.31(13) . . . . ?
C5 Ru1 Ru2 Re1 -165.28(15) . . . . ?
S1 Ru1 Ru2 Re1 -103.12(3) . . . . ?
Ru3 Ru1 Ru2 Re1 153.503(11) . . . . ?
C3 Re1 Ru2 C7 -65.63(17) . . . . ?
C2 Re1 Ru2 C7 110.7(5) . . . . ?
C1 Re1 Ru2 C7 23.53(17) . . . . ?
N1 Re1 Ru2 C7 -158.16(15) . . . . ?
Ru1 Re1 Ru2 C7 115.46(12) . . . . ?
C3 Re1 Ru2 C9 28.45(17) . . . . ?
C2 Re1 Ru2 C9 -155.2(5) . . . . ?
C1 Re1 Ru2 C9 117.61(17) . . . . ?
N1 Re1 Ru2 C9 -64.08(15) . . . . ?
Ru1 Re1 Ru2 C9 -150.46(12) . . . . ?
C3 Re1 Ru2 C8 31.1(3) . . . . ?
C2 Re1 Ru2 C8 -152.5(6) . . . . ?
C1 Re1 Ru2 C8 120.3(3) . . . . ?
N1 Re1 Ru2 C8 -61.4(3) . . . . ?
Ru1 Re1 Ru2 C8 -147.8(3) . . . . ?
C3 Re1 Ru2 S1 126.05(12) . . . . ?
C2 Re1 Ru2 S1 -57.6(5) . . . . ?
C1 Re1 Ru2 S1 -144.80(12) . . . . ?
N1 Re1 Ru2 S1 33.52(9) . . . . ?
Ru1 Re1 Ru2 S1 -52.87(2) . . . . ?
C3 Re1 Ru2 Ru1 178.92(12) . . . . ?
C2 Re1 Ru2 Ru1 -4.7(5) . . . . ?
C1 Re1 Ru2 Ru1 -91.93(12) . . . . ?
N1 Re1 Ru2 Ru1 86.38(8) . . . . ?
C3 Re1 Ru2 Ru3 -155.40(12) . . . . ?
C2 Re1 Ru2 Ru3 21.0(5) . . . . ?
C1 Re1 Ru2 Ru3 -66.25(12) . . . . ?
N1 Re1 Ru2 Ru3 112.06(8) . . . . ?
Ru1 Re1 Ru2 Ru3 25.680(11) . . . . ?
C4 Ru1 Ru3 C12 95.2(3) . . . . ?
C6 Ru1 Ru3 C12 -147.7(13) . . . . ?
C5 Ru1 Ru3 C12 -169.7(3) . . . . ?
S1 Ru1 Ru3 C12 -73.0(3) . . . . ?
Ru2 Ru1 Ru3 C12 -20.0(3) . . . . ?
Re1 Ru1 Ru3 C12 6.3(3) . . . . ?
C4 Ru1 Ru3 C11 -65.69(17) . . . . ?
C6 Ru1 Ru3 C11 51.4(12) . . . . ?
C5 Ru1 Ru3 C11 29.42(17) . . . . ?
S1 Ru1 Ru3 C11 126.13(14) . . . . ?
Ru2 Ru1 Ru3 C11 179.11(13) . . . . ?
Re1 Ru1 Ru3 C11 -154.58(13) . . . . ?
C4 Ru1 Ru3 C10 26.29(17) . . . . ?
C6 Ru1 Ru3 C10 143.4(12) . . . . ?
C5 Ru1 Ru3 C10 121.40(17) . . . . ?
S1 Ru1 Ru3 C10 -141.89(13) . . . . ?
Ru2 Ru1 Ru3 C10 -88.91(13) . . . . ?
Re1 Ru1 Ru3 C10 -62.61(13) . . . . ?
C4 Ru1 Ru3 C13 -157.38(16) . . . . ?
C6 Ru1 Ru3 C13 -40.3(12) . . . . ?
C5 Ru1 Ru3 C13 -62.27(16) . . . . ?
S1 Ru1 Ru3 C13 34.44(12) . . . . ?
Ru2 Ru1 Ru3 C13 87.43(12) . . . . ?
Re1 Ru1 Ru3 C13 113.73(12) . . . . ?
C4 Ru1 Ru3 Ru2 115.19(11) . . . . ?
C6 Ru1 Ru3 Ru2 -127.7(12) . . . . ?
C5 Ru1 Ru3 Ru2 -149.69(11) . . . . ?
S1 Ru1 Ru3 Ru2 -52.99(2) . . . . ?
Re1 Ru1 Ru3 Ru2 26.303(11) . . . . ?
C7 Ru2 Ru3 C12 59.01(16) . . . . ?
C9 Ru2 Ru3 C12 -70.3(11) . . . . ?
C8 Ru2 Ru3 C12 -35.78(16) . . . . ?
S1 Ru2 Ru3 C12 -134.93(12) . . . . ?
Ru1 Ru2 Ru3 C12 172.26(11) . . . . ?
Re1 Ru2 Ru3 C12 146.44(11) . . . . ?
C7 Ru2 Ru3 C11 -116.5(5) . . . . ?
C9 Ru2 Ru3 C11 114.2(12) . . . . ?
C8 Ru2 Ru3 C11 148.7(5) . . . . ?
S1 Ru2 Ru3 C11 49.6(5) . . . . ?
Ru1 Ru2 Ru3 C11 -3.3(5) . . . . ?
Re1 Ru2 Ru3 C11 -29.1(5) . . . . ?
C7 Ru2 Ru3 C10 -31.33(16) . . . . ?
C9 Ru2 Ru3 C10 -160.6(11) . . . . ?
C8 Ru2 Ru3 C10 -126.12(16) . . . . ?
S1 Ru2 Ru3 C10 134.74(12) . . . . ?
Ru1 Ru2 Ru3 C10 81.93(11) . . . . ?
Re1 Ru2 Ru3 C10 56.11(11) . . . . ?
C7 Ru2 Ru3 C13 153.29(17) . . . . ?
C9 Ru2 Ru3 C13 24.0(11) . . . . ?
C8 Ru2 Ru3 C13 58.50(16) . . . . ?
S1 Ru2 Ru3 C13 -40.64(12) . . . . ?
Ru1 Ru2 Ru3 C13 -93.46(12) . . . . ?
Re1 Ru2 Ru3 C13 -119.27(12) . . . . ?
C7 Ru2 Ru3 Ru1 -113.25(11) . . . . ?
C9 Ru2 Ru3 Ru1 117.4(10) . . . . ?
C8 Ru2 Ru3 Ru1 151.96(11) . . . . ?
S1 Ru2 Ru3 Ru1 52.81(2) . . . . ?
Re1 Ru2 Ru3 Ru1 -25.815(11) . . . . ?
C4 Ru1 S1 C14 83.1(6) . . . . ?
C6 Ru1 S1 C14 -27.31(17) . . . . ?
C5 Ru1 S1 C14 -123.01(17) . . . . ?
Ru2 Ru1 S1 C14 99.06(13) . . . . ?
Ru3 Ru1 S1 C14 157.66(13) . . . . ?
Re1 Ru1 S1 C14 39.17(12) . . . . ?
C4 Ru1 S1 Ru2 -15.9(5) . . . . ?
C6 Ru1 S1 Ru2 -126.37(11) . . . . ?
C5 Ru1 S1 Ru2 137.93(12) . . . . ?
Ru3 Ru1 S1 Ru2 58.600(17) . . . . ?
Re1 Ru1 S1 Ru2 -59.898(16) . . . . ?
C7 Ru2 S1 C14 -91.2(5) . . . . ?
C9 Ru2 S1 C14 27.14(17) . . . . ?
C8 Ru2 S1 C14 119.43(17) . . . . ?
Ru1 Ru2 S1 C14 -99.70(13) . . . . ?
Ru3 Ru2 S1 C14 -158.30(13) . . . . ?
Re1 Ru2 S1 C14 -40.58(12) . . . . ?
C7 Ru2 S1 Ru1 8.5(5) . . . . ?
C9 Ru2 S1 Ru1 126.85(11) . . . . ?
C8 Ru2 S1 Ru1 -140.86(12) . . . . ?
Ru3 Ru2 S1 Ru1 -58.595(17) . . . . ?
Re1 Ru2 S1 Ru1 59.126(16) . . . . ?
C3 Re1 N1 C14 -133.1(3) . . . . ?
C2 Re1 N1 C14 139.1(3) . . . . ?
C1 Re1 N1 C14 -6.7(19) . . . . ?
Ru1 Re1 N1 C14 30.0(3) . . . . ?
Ru2 Re1 N1 C14 -27.3(3) . . . . ?
C3 Re1 N1 C15 42.5(3) . . . . ?
C2 Re1 N1 C15 -45.4(3) . . . . ?
C1 Re1 N1 C15 168.8(16) . . . . ?
Ru1 Re1 N1 C15 -154.4(3) . . . . ?
Ru2 Re1 N1 C15 148.2(3) . . . . ?
C3 Re1 C1 O1 -40(10) . . . . ?
C2 Re1 C1 O1 48(10) . . . . ?
N1 Re1 C1 O1 -166(8) . . . . ?
Ru1 Re1 C1 O1 157(10) . . . . ?
Ru2 Re1 C1 O1 -146(10) . . . . ?
C3 Re1 C2 O2 122(7) . . . . ?
C1 Re1 C2 O2 33(7) . . . . ?
N1 Re1 C2 O2 -144(7) . . . . ?
Ru1 Re1 C2 O2 -59(7) . . . . ?
Ru2 Re1 C2 O2 -55(7) . . . . ?
C2 Re1 C3 O3 -176(100) . . . . ?
C1 Re1 C3 O3 -89(9) . . . . ?
N1 Re1 C3 O3 88(9) . . . . ?
Ru1 Re1 C3 O3 6(9) . . . . ?
Ru2 Re1 C3 O3 3(9) . . . . ?
C6 Ru1 C4 O4 -10(4) . . . . ?
C5 Ru1 C4 O4 85(4) . . . . ?
S1 Ru1 C4 O4 -121(4) . . . . ?
Ru2 Ru1 C4 O4 -135(4) . . . . ?
Ru3 Ru1 C4 O4 165(4) . . . . ?
Re1 Ru1 C4 O4 -77(4) . . . . ?
C4 Ru1 C5 O5 -97(4) . . . . ?
C6 Ru1 C5 O5 -8(4) . . . . ?
S1 Ru1 C5 O5 88(4) . . . . ?
Ru2 Ru1 C5 O5 134(4) . . . . ?
Ru3 Ru1 C5 O5 170(4) . . . . ?
Re1 Ru1 C5 O5 2(5) . . . . ?
C4 Ru1 C6 O6 87.1(17) . . . . ?
C5 Ru1 C6 O6 -8.5(17) . . . . ?
S1 Ru1 C6 O6 -104.4(16) . . . . ?
Ru2 Ru1 C6 O6 -155.4(16) . . . . ?
Ru3 Ru1 C6 O6 -30(3) . . . . ?
Re1 Ru1 C6 O6 174.8(17) . . . . ?
C9 Ru2 C7 O7 15(5) . . . . ?
C8 Ru2 C7 O7 -77(5) . . . . ?
S1 Ru2 C7 O7 133(5) . . . . ?
Ru1 Ru2 C7 O7 140(5) . . . . ?
Ru3 Ru2 C7 O7 -161(5) . . . . ?
Re1 Ru2 C7 O7 83(5) . . . . ?
C7 Ru2 C8 O8 92(4) . . . . ?
C9 Ru2 C8 O8 -1(4) . . . . ?
S1 Ru2 C8 O8 -96(4) . . . . ?
Ru1 Ru2 C8 O8 -143(4) . . . . ?
Ru3 Ru2 C8 O8 -178(100) . . . . ?
Re1 Ru2 C8 O8 -4(5) . . . . ?
C7 Ru2 C9 O9 -95.5(18) . . . . ?
C8 Ru2 C9 O9 -0.5(18) . . . . ?
S1 Ru2 C9 O9 97.8(18) . . . . ?
Ru1 Ru2 C9 O9 147.9(18) . . . . ?
Ru3 Ru2 C9 O9 34(3) . . . . ?
Re1 Ru2 C9 O9 179(100) . . . . ?
C12 Ru3 C10 O10 33(4) . . . . ?
C11 Ru3 C10 O10 -63(4) . . . . ?
C13 Ru3 C10 O10 166(3) . . . . ?
Ru1 Ru3 C10 O10 -168(4) . . . . ?
Ru2 Ru3 C10 O10 133(4) . . . . ?
C12 Ru3 C11 O11 65(8) . . . . ?
C10 Ru3 C11 O11 157(8) . . . . ?
C13 Ru3 C11 O11 -30(8) . . . . ?
Ru1 Ru3 C11 O11 -122(8) . . . . ?
Ru2 Ru3 C11 O11 -120(8) . . . . ?
C11 Ru3 C12 O12 95(8) . . . . ?
C10 Ru3 C12 O12 0(8) . . . . ?
C13 Ru3 C12 O12 -174(8) . . . . ?
Ru1 Ru3 C12 O12 -67(8) . . . . ?
Ru2 Ru3 C12 O12 -84(8) . . . . ?
C12 Ru3 C13 O13 -55(4) . . . . ?
C11 Ru3 C13 O13 41(4) . . . . ?
C10 Ru3 C13 O13 172(3) . . . . ?
Ru1 Ru3 C13 O13 147(4) . . . . ?
Ru2 Ru3 C13 O13 -154(4) . . . . ?
C15 N1 C14 N2 0.0(4) . . . . ?
Re1 N1 C14 N2 176.5(2) . . . . ?
C15 N1 C14 S1 -179.0(3) . . . . ?
Re1 N1 C14 S1 -2.5(5) . . . . ?
C16 N2 C14 N1 -0.2(4) . . . . ?
C17 N2 C14 N1 176.7(3) . . . . ?
C16 N2 C14 S1 178.8(3) . . . . ?
C17 N2 C14 S1 -4.3(5) . . . . ?
Ru1 S1 C14 N1 -34.3(3) . . . . ?
Ru2 S1 C14 N1 38.9(3) . . . . ?
Ru1 S1 C14 N2 146.8(3) . . . . ?
Ru2 S1 C14 N2 -140.0(3) . . . . ?
C14 N1 C15 C16 0.1(4) . . . . ?
Re1 N1 C15 C16 -176.0(3) . . . . ?
N1 C15 C16 N2 -0.2(4) . . . . ?
C14 N2 C16 C15 0.2(4) . . . . ?
C17 N2 C16 C15 -176.7(4) . . . . ?
